data_7717675
loop_
_publ_author_name
'Jana, Manish'
'Hall, Michael B.'
'Darensbourg, Marcetta Y.'

_publ_section_title
;
 A sulfur-templated Ni-Ni' coordination polymer that relies on a
 polarizable nickel nitrosyl hub.
;
_journal_name_full 'Dalton transactions (Cambridge, England : 2003)'
_journal_paper_doi 10.1039/d4dt03174a
_journal_year 2024
_chemical_formula_moiety '2(C21 H28 N2 Ni1.5 S2), Cl4 Ni, 2(C2 H3 N)'
_chemical_formula_sum 'C46 H62 Cl4 N6 Ni4 S4'
_chemical_formula_weight 1203.89
_space_group_crystal_system triclinic
_space_group_IT_number 2
_space_group_name_Hall '-P 1'
_space_group_name_H-M_alt 'P -1'
_atom_sites_solution_hydrogens geom
_atom_sites_solution_primary dual
_audit_creation_date 2024-07-24
_audit_creation_method
;
Olex2 1.5
(compiled 2024.02.16 svn.r378c4104 for OlexSys, GUI svn.r6928)
;
_audit_update_record
;
2024-08-21 deposited with the CCDC.	2024-12-12 downloaded from the CCDC.
;
_cell_angle_alpha 85.080(2)
_cell_angle_beta 82.619(3)
_cell_angle_gamma 63.925(2)
_cell_formula_units_Z 2
_cell_length_a 12.1770(10)
_cell_length_b 12.5543(10)
_cell_length_c 18.8033(15)
_cell_measurement_reflns_used 9904
_cell_measurement_temperature 110.00
_cell_measurement_theta_max 25.399
_cell_measurement_theta_min 2.261
_cell_volume 2559.2(4)
_computing_cell_refinement 'SAINT V8.38A (Bruker, 2018)'
_computing_data_reduction 'SAINT V8.38A (Bruker, 2018)'
_computing_molecular_graphics 'Olex2 1.5 (Dolomanov et al., 2009)'
_computing_publication_material 'Olex2 1.5 (Dolomanov et al., 2009)'
_computing_structure_refinement 'XL  (Sheldrick, 2008)'
_computing_structure_solution 'SHELXT 2014/5 (Sheldrick, 2014)'
_diffrn_ambient_temperature 110.00
_diffrn_measured_fraction_theta_full 0.999
_diffrn_measured_fraction_theta_max 0.982
_diffrn_measurement_device_type 'Bruker APEX-II CCD'
_diffrn_measurement_method '\f and \w scans'
_diffrn_radiation_type MoK\a
_diffrn_radiation_wavelength 0.71073
_diffrn_reflns_av_R_equivalents 0.0573
_diffrn_reflns_av_unetI/netI 0.0398
_diffrn_reflns_Laue_measured_fraction_full 0.999
_diffrn_reflns_Laue_measured_fraction_max 0.982
_diffrn_reflns_limit_h_max 14
_diffrn_reflns_limit_h_min -14
_diffrn_reflns_limit_k_max 15
_diffrn_reflns_limit_k_min -15
_diffrn_reflns_limit_l_max 22
_diffrn_reflns_limit_l_min -22
_diffrn_reflns_number 54246
_diffrn_reflns_point_group_measured_fraction_full 0.999
_diffrn_reflns_point_group_measured_fraction_max 0.982
_diffrn_reflns_theta_full 25.242
_diffrn_reflns_theta_max 25.561
_diffrn_reflns_theta_min 2.081
_diffrn_source_current 1.0
_diffrn_source_power 0.05
_diffrn_source_voltage 50.0
_diffrn_standards_number 0
_exptl_absorpt_coefficient_mu 1.860
_exptl_absorpt_correction_T_max 0.7452
_exptl_absorpt_correction_T_min 0.6212
_exptl_absorpt_correction_type multi-scan
_exptl_absorpt_process_details
;
SADABS-2016/2 (Bruker,2016/2) was used for absorption correction.
wR2(int) was 0.1644 before and 0.0853 after correction.
The Ratio of minimum to maximum transmission is 0.8336.
The \l/2 correction factor is Not present.
;
_exptl_crystal_colour 'metallic dark brown'
_exptl_crystal_colour_lustre metallic
_exptl_crystal_colour_modifier dark
_exptl_crystal_colour_primary brown
_exptl_crystal_density_diffrn 1.562
_exptl_crystal_description block
_exptl_crystal_F_000 1248
_exptl_crystal_size_max 0.5
_exptl_crystal_size_mid 0.5
_exptl_crystal_size_min 0.3
_refine_diff_density_max 1.032
_refine_diff_density_min -0.477
_refine_diff_density_rms 0.131
_refine_ls_extinction_method none
_refine_ls_goodness_of_fit_ref 1.039
_refine_ls_hydrogen_treatment constr
_refine_ls_matrix_type full
_refine_ls_number_parameters 582
_refine_ls_number_reflns 9420
_refine_ls_number_restraints 0
_refine_ls_restrained_S_all 1.039
_refine_ls_R_factor_all 0.0439
_refine_ls_R_factor_gt 0.0322
_refine_ls_shift/su_max 0.001
_refine_ls_shift/su_mean 0.000
_refine_ls_structure_factor_coef Fsqd
_refine_ls_weighting_details 'w=1/[\s^2^(Fo^2^)+(0.0487P)^2^+1.5027P] where P=(Fo^2^+2Fc^2^)/3'
_refine_ls_weighting_scheme calc
_refine_ls_wR_factor_gt 0.0826
_refine_ls_wR_factor_ref 0.0886
_reflns_Friedel_coverage 0.000
_reflns_number_gt 7773
_reflns_number_total 9420
_reflns_threshold_expression 'I > 2\s(I)'
_cod_data_source_file d4dt03174a2.cif
_cod_data_source_block mj_ni_ni_cl_pph3_0m
_cod_database_code 7717675
_shelx_shelxl_version_number 2016/6
_shelx_space_group_comment
;
The symmetry employed for this shelxl refinement is uniquely defined
by the following loop, which should always be used as a source of
symmetry information in preference to the above space-group names.
They are only intended as comments.
;
_shelx_estimated_absorpt_t_max 0.605
_shelx_estimated_absorpt_t_min 0.456
_olex2_refinement_description
;
1. Fixed Uiso
 At 1.2 times of:
  All C(H) groups, All C(H,H) groups
 At 1.5 times of:
  All C(H,H,H) groups
2.a Secondary CH2 refined with riding coordinates:
 C00J(H00A,H00B), C00K(H00C,H00D), C00L(H00E,H00F), C00M(H00G,H00H), C00N(H00Q,
 H00R), C00Q(H00I,H00J), C00R(H00K,H00L), C00S(H00M,H00N), C00U(H00S,H00U),
 C00Y(H00O,H00P), C010(H01A,H01B), C012(H01F,H01G), C014(H01I,H01K), C016(H01L,
 H01M), C017(H01N,H01O), C019(H01P,H01Q), C01F(H01S,H01T), C01G(H01U,H01V)
2.b Aromatic/amide H refined with riding coordinates:
 C00T(H00T), C00V(H00V), C00W(H00W), C00X(H00X), C00Z(H00Z), C011(H011),
 C013(H013), C015(H015), C018(H018), C01A(H01R), C01C(H01C), C01D(H01D),
 C01E(H01E), C01H(H01H), C01J(H01J), C01K(H01W), C01M(H01X), C01N(H01Y),
 C01P(H01Z), C01Q(H01)
2.c Idealised Me refined as rotating group:
 C01S(H2,H,HA), C01T(H1,HB,HC)
;
_olex2_submission_special_instructions 'No special instructions were received'

loop_
_space_group_symop_operation_xyz
'x, y, z'
'-x, -y, -z'

loop_
_atom_site_label
_atom_site_type_symbol
_atom_site_fract_x
_atom_site_fract_y
_atom_site_fract_z
_atom_site_U_iso_or_equiv
_atom_site_adp_type
_atom_site_occupancy
_atom_site_site_symmetry_order
_atom_site_calc_flag
_atom_site_refinement_flags_posn
_atom_site_refinement_flags_adp
_atom_site_refinement_flags_occupancy
_atom_site_disorder_assembly
_atom_site_disorder_group
Ni01 Ni 0.02165(3) 0.67419(3) 0.57062(2) 0.01264(9) Uani 1 1 d . . . . .
Ni02 Ni 0.000000 0.500000 0.500000 0.01370(11) Uani 1 2 d S . P . .
Ni03 Ni 0.52611(3) 0.18749(3) 0.91323(2) 0.01482(9) Uani 1 1 d . . . . .
Ni04 Ni 0.500000 0.000000 1.000000 0.01633(12) Uani 1 2 d S . P . .
Ni05 Ni 0.08129(3) 0.08417(3) 0.77392(2) 0.01781(9) Uani 1 1 d . . . . .
S06 S -0.00993(6) 0.67530(6) 0.46014(3) 0.01505(14) Uani 1 1 d . . . . .
Cl07 Cl -0.03122(6) 0.03951(6) 0.70338(4) 0.01978(15) Uani 1 1 d . . . . .
S008 S -0.12575(6) 0.61948(6) 0.58421(4) 0.01550(15) Uani 1 1 d . . . . .
S009 S 0.51961(6) 0.15585(6) 1.02908(4) 0.01698(15) Uani 1 1 d . . . . .
S00A S 0.37607(6) 0.13674(6) 0.92981(4) 0.01762(15) Uani 1 1 d . . . . .
Cl0B Cl 0.05864(7) 0.08304(7) 0.89502(4) 0.02904(18) Uani 1 1 d . . . . .
Cl0C Cl 0.02875(8) 0.27613(7) 0.74352(4) 0.03338(19) Uani 1 1 d . . . . .
Cl0D Cl 0.27465(7) -0.05528(7) 0.74496(4) 0.0343(2) Uani 1 1 d . . . . .
N00E N 0.0329(2) 0.65293(18) 0.67588(11) 0.0136(5) Uani 1 1 d . . . . .
N00F N 0.5237(2) 0.18400(19) 0.80781(12) 0.0165(5) Uani 1 1 d . . . . .
N00G N 0.1575(2) 0.71978(19) 0.53850(11) 0.0139(5) Uani 1 1 d . . . . .
N00H N 0.6687(2) 0.22278(19) 0.91805(12) 0.0170(5) Uani 1 1 d . . . . .
C00I C 0.1856(2) 0.9104(2) 0.50752(15) 0.0160(6) Uani 1 1 d . . . . .
C00J C 0.0987(2) 0.8540(2) 0.52838(14) 0.0146(6) Uani 1 1 d . . . . .
H00A H 0.041420 0.876034 0.491005 0.017 Uiso 1 1 calc R U . . .
H00B H 0.049167 0.888613 0.573712 0.017 Uiso 1 1 calc R U . . .
C00K C 0.2131(3) 0.7046(2) 0.66553(14) 0.0181(6) Uani 1 1 d . . . . .
H00C H 0.151313 0.788189 0.670323 0.022 Uiso 1 1 calc R U . . .
H00D H 0.283074 0.692973 0.691871 0.022 Uiso 1 1 calc R U . . .
C00L C 0.0058(3) 0.5494(2) 0.70037(15) 0.0171(6) Uani 1 1 d . . . . .
H00E H 0.000754 0.542228 0.753404 0.021 Uiso 1 1 calc R U . . .
H00F H 0.074276 0.475891 0.681293 0.021 Uiso 1 1 calc R U . . .
C00M C 0.1567(2) 0.6236(2) 0.69834(15) 0.0170(6) Uani 1 1 d . . . . .
H00G H 0.213004 0.541139 0.685182 0.020 Uiso 1 1 calc R U . . .
H00H H 0.149490 0.626992 0.751233 0.020 Uiso 1 1 calc R U . . .
C00N C 0.4203(2) 0.2976(2) 0.78185(15) 0.0176(6) Uani 1 1 d . . . . .
H00Q H 0.342386 0.306758 0.810070 0.021 Uiso 1 1 calc R U . . .
H00R H 0.435759 0.365561 0.792171 0.021 Uiso 1 1 calc R U . . .
C00O C 0.4036(2) 0.3043(2) 0.70322(15) 0.0178(6) Uani 1 1 d . . . . .
C00P C -0.0772(3) 0.7708(2) 0.79025(15) 0.0181(6) Uani 1 1 d . . . . .
C00Q C -0.0639(3) 0.7677(2) 0.70932(14) 0.0162(6) Uani 1 1 d . . . . .
H00I H -0.044089 0.833571 0.689491 0.019 Uiso 1 1 calc R U . . .
H00J H -0.144453 0.783213 0.693894 0.019 Uiso 1 1 calc R U . . .
C00R C 0.1278(3) 0.6829(2) 0.41489(14) 0.0169(6) Uani 1 1 d . . . . .
H00K H 0.165406 0.622907 0.377329 0.020 Uiso 1 1 calc R U . . .
H00L H 0.106165 0.762251 0.391485 0.020 Uiso 1 1 calc R U . . .
C00S C -0.1124(3) 0.5610(2) 0.67639(14) 0.0174(6) Uani 1 1 d . . . . .
H00M H -0.182971 0.615026 0.708158 0.021 Uiso 1 1 calc R U . . .
H00N H -0.113669 0.482456 0.679615 0.021 Uiso 1 1 calc R U . . .
C00T C -0.0063(3) 0.8079(2) 0.82522(15) 0.0207(6) Uani 1 1 d . . . . .
H00T H 0.053853 0.827701 0.797993 0.025 Uiso 1 1 calc R U . . .
C00U C 0.6775(3) 0.1246(3) 1.04083(15) 0.0202(6) Uani 1 1 d . . . . .
H00S H 0.677653 0.184674 1.071581 0.024 Uiso 1 1 calc R U . . .
H00U H 0.718229 0.045591 1.064754 0.024 Uiso 1 1 calc R U . . .
C00V C 0.4667(3) 0.3505(2) 0.65221(15) 0.0219(6) Uani 1 1 d . . . . .
H00V H 0.523189 0.375489 0.667014 0.026 Uiso 1 1 calc R U . . .
C00W C 0.3204(3) 0.2698(3) 0.68029(16) 0.0242(7) Uani 1 1 d . . . . .
H00W H 0.276420 0.238576 0.714319 0.029 Uiso 1 1 calc R U . . .
C00X C -0.0226(3) 0.8161(3) 0.89960(16) 0.0249(7) Uani 1 1 d . . . . .
H00X H 0.026059 0.841882 0.922718 0.030 Uiso 1 1 calc R U . . .
C00Y C 0.2574(2) 0.6803(2) 0.58719(14) 0.0165(6) Uani 1 1 d . . . . .
H00O H 0.310691 0.720569 0.571057 0.020 Uiso 1 1 calc R U . . .
H00P H 0.308457 0.593952 0.582306 0.020 Uiso 1 1 calc R U . . .
C00Z C 0.2262(3) 0.9247(2) 0.43595(15) 0.0213(6) Uani 1 1 d . . . . .
H00Z H 0.199892 0.897217 0.398929 0.026 Uiso 1 1 calc R U . . .
C010 C 0.2188(2) 0.6599(2) 0.46883(14) 0.0158(6) Uani 1 1 d . . . . .
H01A H 0.263124 0.573378 0.478320 0.019 Uiso 1 1 calc R U . . .
H01B H 0.279975 0.688973 0.448113 0.019 Uiso 1 1 calc R U . . .
C011 C 0.3004(3) 0.2801(3) 0.60828(17) 0.0292(7) Uani 1 1 d . . . . .
H011 H 0.242841 0.256557 0.593516 0.035 Uiso 1 1 calc R U . . .
C012 C 0.6426(2) 0.1656(2) 0.76564(15) 0.0191(6) Uani 1 1 d . . . . .
H01F H 0.631772 0.172873 0.713886 0.023 Uiso 1 1 calc R U . . .
H01G H 0.704698 0.083962 0.775688 0.023 Uiso 1 1 calc R U . . .
C013 C 0.2237(3) 0.9543(2) 0.56035(15) 0.0197(6) Uani 1 1 d . . . . .
H013 H 0.195325 0.947404 0.609221 0.024 Uiso 1 1 calc R U . . .
C014 C 0.5007(3) 0.0782(2) 0.79698(15) 0.0206(6) Uani 1 1 d . . . . .
H01I H 0.571704 0.004828 0.810816 0.025 Uiso 1 1 calc R U . . .
H01K H 0.493369 0.074408 0.745538 0.025 Uiso 1 1 calc R U . . .
C015 C -0.1093(3) 0.7870(3) 0.93973(16) 0.0272(7) Uani 1 1 d . . . . .
H015 H -0.120343 0.792558 0.990444 0.033 Uiso 1 1 calc R U . . .
C016 C 0.6272(3) 0.3408(2) 0.95225(15) 0.0203(6) Uani 1 1 d . . . . .
H01L H 0.585219 0.337847 1.000590 0.024 Uiso 1 1 calc R U . . .
H01M H 0.700747 0.352242 0.958493 0.024 Uiso 1 1 calc R U . . .
C017 C 0.3851(3) 0.0846(3) 0.84087(15) 0.0228(6) Uani 1 1 d . . . . .
H01N H 0.385953 0.005109 0.845062 0.027 Uiso 1 1 calc R U . . .
H01O H 0.312272 0.139504 0.816747 0.027 Uiso 1 1 calc R U . . .
C018 C 0.4478(3) 0.3605(3) 0.58003(16) 0.0278(7) Uani 1 1 d . . . . .
H018 H 0.491587 0.391542 0.545829 0.033 Uiso 1 1 calc R U . . .
C019 C 0.7469(3) 0.1270(2) 0.96833(15) 0.0202(6) Uani 1 1 d . . . . .
H01P H 0.819315 0.140097 0.975105 0.024 Uiso 1 1 calc R U . . .
H01Q H 0.777063 0.049025 0.946289 0.024 Uiso 1 1 calc R U . . .
C01A C 0.3647(3) 0.3249(3) 0.55806(17) 0.0316(8) Uani 1 1 d . . . . .
H01R H 0.351881 0.331140 0.508785 0.038 Uiso 1 1 calc R U . . .
C01B C 0.5419(3) 0.4466(2) 0.91058(15) 0.0240(7) Uani 1 1 d . . . . .
C01C C 0.3021(3) 1.0075(3) 0.54295(16) 0.0247(7) Uani 1 1 d . . . . .
H01C H 0.327369 1.036438 0.579760 0.030 Uiso 1 1 calc R U . . .
C01D C 0.3041(3) 0.9783(3) 0.41844(17) 0.0265(7) Uani 1 1 d . . . . .
H01D H 0.330813 0.987666 0.369556 0.032 Uiso 1 1 calc R U . . .
C01E C -0.1646(3) 0.7426(3) 0.83188(16) 0.0246(7) Uani 1 1 d . . . . .
H01E H -0.214574 0.718084 0.809060 0.030 Uiso 1 1 calc R U . . .
C01F C 0.7522(3) 0.2173(3) 0.85074(15) 0.0214(6) Uani 1 1 d . . . . .
H01S H 0.817650 0.135163 0.846478 0.026 Uiso 1 1 calc R U . . .
H01T H 0.792276 0.269479 0.855787 0.026 Uiso 1 1 calc R U . . .
C01G C 0.6909(3) 0.2530(3) 0.78211(15) 0.0210(6) Uani 1 1 d . . . . .
H01U H 0.750661 0.256082 0.741973 0.025 Uiso 1 1 calc R U . . .
H01V H 0.621899 0.333208 0.786588 0.025 Uiso 1 1 calc R U . . .
C01H C 0.3437(3) 1.0187(3) 0.47209(17) 0.0288(7) Uani 1 1 d . . . . .
H01H H 0.398992 1.053824 0.460101 0.035 Uiso 1 1 calc R U . . .
N01I N 0.4085(3) 0.4516(3) 0.36070(19) 0.0545(9) Uani 1 1 d . . . . .
C01J C -0.1801(3) 0.7495(3) 0.90580(16) 0.0280(7) Uani 1 1 d . . . . .
H01J H -0.239202 0.728580 0.933307 0.034 Uiso 1 1 calc R U . . .
C01K C 0.4183(3) 0.4734(3) 0.91365(17) 0.0292(7) Uani 1 1 d . . . . .
H01W H 0.387204 0.423838 0.941344 0.035 Uiso 1 1 calc R U . . .
C01L C 0.4317(3) 0.3549(3) 0.35970(18) 0.0338(8) Uani 1 1 d . . . . .
C01M C 0.3391(4) 0.5728(3) 0.8763(2) 0.0442(10) Uani 1 1 d . . . . .
H01X H 0.254755 0.589750 0.877877 0.053 Uiso 1 1 calc R U . . .
C01N C 0.5850(4) 0.5224(3) 0.87115(18) 0.0377(8) Uani 1 1 d . . . . .
H01Y H 0.669375 0.505704 0.868850 0.045 Uiso 1 1 calc R U . . .
C01O C 0.0551(4) 0.4306(3) 0.9070(2) 0.0459(9) Uani 1 1 d . . . . .
C01P C 0.3828(4) 0.6465(3) 0.83723(19) 0.0519(12) Uani 1 1 d . . . . .
H01Z H 0.328941 0.714051 0.811640 0.062 Uiso 1 1 calc R U . . .
C01Q C 0.5051(5) 0.6217(3) 0.83545(19) 0.0506(11) Uani 1 1 d . . . . .
H01 H 0.534854 0.673534 0.809350 0.061 Uiso 1 1 calc R U . . .
N01R N 0.1384(4) 0.4505(4) 0.9030(3) 0.0822(13) Uani 1 1 d . . . . .
C01S C -0.0544(4) 0.4157(4) 0.9195(2) 0.0516(10) Uani 1 1 d . . . . .
H2 H -0.104370 0.452348 0.879427 0.077 Uiso 1 1 calc R U . . .
H H -0.100694 0.453663 0.964108 0.077 Uiso 1 1 calc R U . . .
HA H -0.034046 0.330908 0.923457 0.077 Uiso 1 1 calc R U . . .
C01T C 0.4606(4) 0.2300(3) 0.3583(2) 0.0554(12) Uani 1 1 d . . . . .
H1 H 0.517612 0.195227 0.315870 0.083 Uiso 1 1 calc R U . . .
HB H 0.384870 0.221320 0.356372 0.083 Uiso 1 1 calc R U . . .
HC H 0.498661 0.189142 0.401678 0.083 Uiso 1 1 calc R U . . .

loop_
_atom_site_aniso_label
_atom_site_aniso_U_11
_atom_site_aniso_U_22
_atom_site_aniso_U_33
_atom_site_aniso_U_23
_atom_site_aniso_U_13
_atom_site_aniso_U_12
Ni01 0.01294(18) 0.01274(17) 0.01309(18) -0.00212(13) -0.00175(13) -0.00595(14)
Ni02 0.0156(3) 0.0144(2) 0.0134(2) -0.00304(19) -0.00046(19) -0.0083(2)
Ni03 0.01372(18) 0.01685(18) 0.01352(18) -0.00319(14) -0.00223(13) -0.00557(15)
Ni04 0.0177(3) 0.0176(3) 0.0146(3) -0.0020(2) -0.0034(2) -0.0078(2)
Ni05 0.01885(19) 0.01578(18) 0.01833(19) -0.00275(14) -0.00524(14) -0.00580(15)
S06 0.0167(3) 0.0156(3) 0.0146(3) -0.0012(3) -0.0029(3) -0.0082(3)
Cl07 0.0206(4) 0.0171(3) 0.0230(4) -0.0030(3) -0.0058(3) -0.0081(3)
S008 0.0153(3) 0.0169(3) 0.0156(3) -0.0035(3) -0.0001(3) -0.0081(3)
S009 0.0167(3) 0.0187(3) 0.0155(3) -0.0027(3) -0.0031(3) -0.0069(3)
S00A 0.0175(3) 0.0207(4) 0.0159(3) -0.0016(3) -0.0031(3) -0.0088(3)
Cl0B 0.0206(4) 0.0409(4) 0.0195(4) 0.0011(3) -0.0055(3) -0.0071(3)
Cl0C 0.0481(5) 0.0222(4) 0.0362(5) 0.0052(3) -0.0106(4) -0.0204(4)
Cl0D 0.0211(4) 0.0400(5) 0.0338(4) -0.0202(4) -0.0075(3) -0.0014(3)
N00E 0.0131(11) 0.0122(11) 0.0146(11) -0.0024(9) -0.0016(9) -0.0041(9)
N00F 0.0136(12) 0.0159(12) 0.0171(12) -0.0025(9) -0.0026(9) -0.0031(10)
N00G 0.0143(11) 0.0138(11) 0.0134(11) -0.0044(9) -0.0013(9) -0.0052(9)
N00H 0.0123(12) 0.0171(12) 0.0202(12) -0.0030(10) -0.0033(9) -0.0043(10)
C00I 0.0154(14) 0.0115(13) 0.0198(14) -0.0027(11) -0.0039(11) -0.0036(11)
C00J 0.0132(13) 0.0122(13) 0.0170(14) -0.0013(11) -0.0031(11) -0.0037(11)
C00K 0.0173(14) 0.0200(14) 0.0187(15) -0.0019(11) -0.0063(11) -0.0082(12)
C00L 0.0199(15) 0.0144(13) 0.0172(14) -0.0013(11) 0.0002(11) -0.0080(12)
C00M 0.0165(14) 0.0170(14) 0.0167(14) -0.0021(11) -0.0052(11) -0.0055(12)
C00N 0.0149(14) 0.0160(14) 0.0210(15) -0.0023(11) -0.0030(11) -0.0052(12)
C00O 0.0140(14) 0.0140(13) 0.0219(15) -0.0025(11) -0.0026(11) -0.0023(11)
C00P 0.0196(15) 0.0129(13) 0.0188(15) -0.0053(11) -0.0006(11) -0.0038(12)
C00Q 0.0178(14) 0.0115(13) 0.0178(14) -0.0032(11) -0.0018(11) -0.0044(11)
C00R 0.0212(15) 0.0190(14) 0.0148(14) -0.0015(11) -0.0005(11) -0.0127(12)
C00S 0.0233(15) 0.0195(14) 0.0140(14) -0.0027(11) 0.0016(11) -0.0140(12)
C00T 0.0239(16) 0.0151(14) 0.0214(15) -0.0045(11) -0.0005(12) -0.0067(12)
C00U 0.0177(15) 0.0227(15) 0.0218(15) 0.0004(12) -0.0081(12) -0.0090(12)
C00V 0.0167(15) 0.0214(15) 0.0243(16) -0.0007(12) -0.0043(12) -0.0048(12)
C00W 0.0239(16) 0.0213(15) 0.0272(17) 0.0025(12) -0.0110(13) -0.0080(13)
C00X 0.0282(17) 0.0208(15) 0.0227(16) -0.0038(12) -0.0085(13) -0.0057(13)
C00Y 0.0119(13) 0.0154(13) 0.0222(15) -0.0002(11) -0.0054(11) -0.0051(11)
C00Z 0.0244(16) 0.0197(15) 0.0206(15) -0.0016(12) -0.0046(12) -0.0096(13)
C010 0.0151(14) 0.0135(13) 0.0189(14) -0.0029(11) -0.0012(11) -0.0059(11)
C011 0.0278(17) 0.0231(16) 0.0362(19) -0.0024(14) -0.0189(14) -0.0062(14)
C012 0.0148(14) 0.0181(14) 0.0180(14) -0.0047(11) -0.0003(11) -0.0011(12)
C013 0.0243(16) 0.0188(14) 0.0175(15) -0.0022(11) -0.0041(12) -0.0099(12)
C014 0.0271(16) 0.0188(14) 0.0164(14) -0.0044(11) -0.0052(12) -0.0089(13)
C015 0.0333(18) 0.0239(16) 0.0168(15) -0.0053(12) -0.0013(13) -0.0050(14)
C016 0.0219(15) 0.0192(15) 0.0217(15) -0.0038(12) -0.0048(12) -0.0094(13)
C017 0.0297(17) 0.0265(16) 0.0172(15) 0.0004(12) -0.0078(12) -0.0155(14)
C018 0.0194(16) 0.0272(17) 0.0243(17) 0.0027(13) -0.0016(13) 0.0004(13)
C019 0.0149(14) 0.0201(14) 0.0237(16) -0.0001(12) -0.0070(12) -0.0046(12)
C01A 0.0339(19) 0.0291(17) 0.0186(16) -0.0041(13) -0.0115(14) 0.0012(15)
C01B 0.0341(18) 0.0172(14) 0.0190(15) -0.0052(12) -0.0052(13) -0.0081(13)
C01C 0.0342(18) 0.0215(15) 0.0251(16) 0.0002(12) -0.0113(13) -0.0161(14)
C01D 0.0327(18) 0.0273(16) 0.0228(16) 0.0012(13) 0.0011(13) -0.0174(14)
C01E 0.0238(16) 0.0250(16) 0.0241(16) -0.0099(13) 0.0014(13) -0.0092(13)
C01F 0.0152(14) 0.0288(16) 0.0192(15) -0.0034(12) 0.0003(11) -0.0088(13)
C01G 0.0163(14) 0.0246(15) 0.0201(15) -0.0015(12) -0.0017(11) -0.0070(12)
C01H 0.0286(18) 0.0274(17) 0.0384(19) 0.0029(14) -0.0031(14) -0.0203(15)
N01I 0.056(2) 0.050(2) 0.062(2) -0.0203(18) 0.0230(18) -0.0327(18)
C01J 0.0285(17) 0.0297(17) 0.0228(17) -0.0071(13) 0.0104(13) -0.0122(14)
C01K 0.0332(18) 0.0218(16) 0.0293(18) -0.0126(13) -0.0100(14) -0.0051(14)
C01L 0.0228(17) 0.043(2) 0.0309(19) -0.0013(16) 0.0077(14) -0.0130(16)
C01M 0.047(2) 0.0262(18) 0.047(2) -0.0205(17) -0.0298(18) 0.0055(17)
C01N 0.053(2) 0.0282(18) 0.0289(19) 0.0001(15) 0.0006(16) -0.0162(17)
C01O 0.037(2) 0.046(2) 0.051(2) 0.0039(18) -0.0082(18) -0.0154(19)
C01P 0.086(3) 0.0225(18) 0.029(2) -0.0029(15) -0.034(2) 0.000(2)
C01Q 0.092(4) 0.0253(19) 0.026(2) 0.0030(15) -0.006(2) -0.018(2)
N01R 0.060(3) 0.068(3) 0.109(4) -0.015(3) 0.000(3) -0.019(2)
C01S 0.051(3) 0.044(2) 0.056(3) 0.0103(19) -0.014(2) -0.017(2)
C01T 0.038(2) 0.036(2) 0.069(3) 0.005(2) 0.021(2) -0.0028(18)

loop_
_atom_type_symbol
_atom_type_description
_atom_type_scat_dispersion_real
_atom_type_scat_dispersion_imag
_atom_type_scat_source
C C 0.0033 0.0016 'International Tables Vol C Tables 4.2.6.8 and 6.1.1.4'
H H 0.0000 0.0000 'International Tables Vol C Tables 4.2.6.8 and 6.1.1.4'
Cl Cl 0.1484 0.1585 'International Tables Vol C Tables 4.2.6.8 and 6.1.1.4'
N N 0.0061 0.0033 'International Tables Vol C Tables 4.2.6.8 and 6.1.1.4'
Ni Ni 0.3393 1.1124 'International Tables Vol C Tables 4.2.6.8 and 6.1.1.4'
S S 0.1246 0.1234 'International Tables Vol C Tables 4.2.6.8 and 6.1.1.4'

loop_
_geom_angle_atom_site_label_1
_geom_angle_atom_site_label_2
_geom_angle_atom_site_label_3
_geom_angle
_geom_angle_site_symmetry_1
_geom_angle_site_symmetry_3
_geom_angle_publ_flag
S06 Ni01 Ni02 51.615(18) . . ?
S06 Ni01 S008 79.60(3) . . ?
S008 Ni01 Ni02 51.214(18) . . ?
N00E Ni01 Ni02 118.24(6) . . ?
N00E Ni01 S06 168.53(7) . . ?
N00E Ni01 S008 89.50(7) . . ?
N00G Ni01 Ni02 119.97(6) . . ?
N00G Ni01 S06 89.65(6) . . ?
N00G Ni01 S008 169.09(6) . . ?
N00G Ni01 N00E 101.10(9) . . ?
Ni01 Ni02 Ni01 179.999(13) . 2_566 ?
S06 Ni02 Ni01 130.325(19) . 2_566 ?
S06 Ni02 Ni01 49.674(18) 2_566 2_566 ?
S06 Ni02 Ni01 130.328(19) 2_566 . ?
S06 Ni02 Ni01 49.674(19) . . ?
S06 Ni02 S06 180.0 2_566 . ?
S008 Ni02 Ni01 130.046(19) 2_566 . ?
S008 Ni02 Ni01 49.954(19) 2_566 2_566 ?
S008 Ni02 Ni01 49.954(19) . . ?
S008 Ni02 Ni01 130.046(19) . 2_566 ?
S008 Ni02 S06 102.55(2) . 2_566 ?
S008 Ni02 S06 102.54(2) 2_566 . ?
S008 Ni02 S06 77.45(2) . . ?
S008 Ni02 S06 77.45(2) 2_566 2_566 ?
S008 Ni02 S008 180.00(4) . 2_566 ?
S009 Ni03 Ni04 49.410(19) . . ?
S00A Ni03 Ni04 49.46(2) . . ?
S00A Ni03 S009 80.55(3) . . ?
N00F Ni03 Ni04 117.38(7) . . ?
N00F Ni03 S009 166.75(7) . . ?
N00F Ni03 S00A 88.98(7) . . ?
N00H Ni03 Ni04 120.74(7) . . ?
N00H Ni03 S009 88.27(7) . . ?
N00H Ni03 S00A 168.63(7) . . ?
N00H Ni03 N00F 101.77(9) . . ?
Ni03 Ni04 Ni03 180.0 . 2_657 ?
S009 Ni04 Ni03 48.939(19) 2_657 2_657 ?
S009 Ni04 Ni03 131.063(19) . 2_657 ?
S009 Ni04 Ni03 131.061(19) 2_657 . ?
S009 Ni04 Ni03 48.938(19) . . ?
S009 Ni04 S009 180.0 . 2_657 ?
S009 Ni04 S00A 100.44(3) . 2_657 ?
S009 Ni04 S00A 79.56(3) . . ?
S009 Ni04 S00A 79.56(3) 2_657 2_657 ?
S009 Ni04 S00A 100.44(3) 2_657 . ?
S00A Ni04 Ni03 48.57(2) . . ?
S00A Ni04 Ni03 131.43(2) . 2_657 ?
S00A Ni04 Ni03 48.57(2) 2_657 2_657 ?
S00A Ni04 Ni03 131.43(2) 2_657 . ?
S00A Ni04 S00A 180.0 2_657 . ?
Cl0B Ni05 Cl07 125.83(3) . . ?
Cl0B Ni05 Cl0D 104.75(3) . . ?
Cl0C Ni05 Cl07 101.77(3) . . ?
Cl0C Ni05 Cl0B 103.02(3) . . ?
Cl0C Ni05 Cl0D 120.55(4) . . ?
Cl0D Ni05 Cl07 102.61(3) . . ?
Ni01 S06 Ni02 78.71(2) . . ?
C00R S06 Ni01 100.19(9) . . ?
C00R S06 Ni02 118.84(9) . . ?
Ni01 S008 Ni02 78.83(2) . . ?
C00S S008 Ni01 99.81(9) . . ?
C00S S008 Ni02 116.79(9) . . ?
Ni03 S009 Ni04 81.65(2) . . ?
C00U S009 Ni03 98.95(10) . . ?
C00U S009 Ni04 113.32(10) . . ?
Ni03 S00A Ni04 81.97(3) . . ?
C017 S00A Ni03 99.64(10) . . ?
C017 S00A Ni04 113.11(10) . . ?
C00L N00E Ni01 106.90(15) . . ?
C00L N00E C00Q 111.5(2) . . ?
C00M N00E Ni01 115.09(16) . . ?
C00M N00E C00L 106.2(2) . . ?
C00M N00E C00Q 110.7(2) . . ?
C00Q N00E Ni01 106.54(15) . . ?
C00N N00F Ni03 109.86(16) . . ?
C012 N00F Ni03 113.69(17) . . ?
C012 N00F C00N 110.1(2) . . ?
C012 N00F C014 107.3(2) . . ?
C014 N00F Ni03 105.28(16) . . ?
C014 N00F C00N 110.4(2) . . ?
C00J N00G Ni01 106.56(15) . . ?
C00Y N00G Ni01 115.76(17) . . ?
C00Y N00G C00J 110.48(19) . . ?
C00Y N00G C010 105.5(2) . . ?
C010 N00G Ni01 107.05(15) . . ?
C010 N00G C00J 111.5(2) . . ?
C016 N00H Ni03 110.31(16) . . ?
C019 N00H Ni03 103.97(16) . . ?
C019 N00H C016 107.8(2) . . ?
C01F N00H Ni03 118.95(17) . . ?
C01F N00H C016 109.3(2) . . ?
C01F N00H C019 105.8(2) . . ?
C00Z C00I C00J 122.1(2) . . ?
C013 C00I C00J 119.8(2) . . ?
C013 C00I C00Z 118.1(3) . . ?
N00G C00J H00A 108.2 . . ?
N00G C00J H00B 108.2 . . ?
C00I C00J N00G 116.2(2) . . ?
C00I C00J H00A 108.2 . . ?
C00I C00J H00B 108.2 . . ?
H00A C00J H00B 107.4 . . ?
H00C C00K H00D 108.0 . . ?
C00M C00K H00C 109.3 . . ?
C00M C00K H00D 109.3 . . ?
C00Y C00K H00C 109.3 . . ?
C00Y C00K H00D 109.3 . . ?
C00Y C00K C00M 111.4(2) . . ?
N00E C00L H00E 109.1 . . ?
N00E C00L H00F 109.1 . . ?
N00E C00L C00S 112.7(2) . . ?
H00E C00L H00F 107.8 . . ?
C00S C00L H00E 109.1 . . ?
C00S C00L H00F 109.1 . . ?
N00E C00M C00K 114.5(2) . . ?
N00E C00M H00G 108.6 . . ?
N00E C00M H00H 108.6 . . ?
C00K C00M H00G 108.6 . . ?
C00K C00M H00H 108.6 . . ?
H00G C00M H00H 107.6 . . ?
N00F C00N H00Q 108.4 . . ?
N00F C00N H00R 108.4 . . ?
H00Q C00N H00R 107.4 . . ?
C00O C00N N00F 115.6(2) . . ?
C00O C00N H00Q 108.4 . . ?
C00O C00N H00R 108.4 . . ?
C00V C00O C00N 120.9(2) . . ?
C00W C00O C00N 120.5(3) . . ?
C00W C00O C00V 118.5(3) . . ?
C00T C00P C00Q 120.8(3) . . ?
C01E C00P C00Q 121.1(3) . . ?
C01E C00P C00T 118.0(3) . . ?
N00E C00Q H00I 108.2 . . ?
N00E C00Q H00J 108.2 . . ?
C00P C00Q N00E 116.4(2) . . ?
C00P C00Q H00I 108.2 . . ?
C00P C00Q H00J 108.2 . . ?
H00I C00Q H00J 107.3 . . ?
S06 C00R H00K 109.7 . . ?
S06 C00R H00L 109.7 . . ?
H00K C00R H00L 108.2 . . ?
C010 C00R S06 109.68(19) . . ?
C010 C00R H00K 109.7 . . ?
C010 C00R H00L 109.7 . . ?
S008 C00S H00M 109.7 . . ?
S008 C00S H00N 109.7 . . ?
C00L C00S S008 109.77(19) . . ?
C00L C00S H00M 109.7 . . ?
C00L C00S H00N 109.7 . . ?
H00M C00S H00N 108.2 . . ?
C00P C00T H00T 119.6 . . ?
C00X C00T C00P 120.8(3) . . ?
C00X C00T H00T 119.6 . . ?
S009 C00U H00S 109.8 . . ?
S009 C00U H00U 109.8 . . ?
H00S C00U H00U 108.2 . . ?
C019 C00U S009 109.58(19) . . ?
C019 C00U H00S 109.8 . . ?
C019 C00U H00U 109.8 . . ?
C00O C00V H00V 119.6 . . ?
C018 C00V C00O 120.8(3) . . ?
C018 C00V H00V 119.6 . . ?
C00O C00W H00W 119.5 . . ?
C00O C00W C011 121.1(3) . . ?
C011 C00W H00W 119.5 . . ?
C00T C00X H00X 120.0 . . ?
C015 C00X C00T 120.1(3) . . ?
C015 C00X H00X 120.0 . . ?
N00G C00Y C00K 114.8(2) . . ?
N00G C00Y H00O 108.6 . . ?
N00G C00Y H00P 108.6 . . ?
C00K C00Y H00O 108.6 . . ?
C00K C00Y H00P 108.6 . . ?
H00O C00Y H00P 107.5 . . ?
C00I C00Z H00Z 119.6 . . ?
C01D C00Z C00I 120.8(3) . . ?
C01D C00Z H00Z 119.6 . . ?
N00G C010 C00R 112.4(2) . . ?
N00G C010 H01A 109.1 . . ?
N00G C010 H01B 109.1 . . ?
C00R C010 H01A 109.1 . . ?
C00R C010 H01B 109.1 . . ?
H01A C010 H01B 107.9 . . ?
C00W C011 H011 120.0 . . ?
C01A C011 C00W 120.0(3) . . ?
C01A C011 H011 120.0 . . ?
N00F C012 H01F 108.8 . . ?
N00F C012 H01G 108.8 . . ?
N00F C012 C01G 113.6(2) . . ?
H01F C012 H01G 107.7 . . ?
C01G C012 H01F 108.8 . . ?
C01G C012 H01G 108.8 . . ?
C00I C013 H013 119.4 . . ?
C01C C013 C00I 121.2(3) . . ?
C01C C013 H013 119.4 . . ?
N00F C014 H01I 109.3 . . ?
N00F C014 H01K 109.3 . . ?
N00F C014 C017 111.7(2) . . ?
H01I C014 H01K 107.9 . . ?
C017 C014 H01I 109.3 . . ?
C017 C014 H01K 109.3 . . ?
C00X C015 H015 120.1 . . ?
C00X C015 C01J 119.8(3) . . ?
C01J C015 H015 120.1 . . ?
N00H C016 H01L 108.6 . . ?
N00H C016 H01M 108.6 . . ?
H01L C016 H01M 107.5 . . ?
C01B C016 N00H 114.8(2) . . ?
C01B C016 H01L 108.6 . . ?
C01B C016 H01M 108.6 . . ?
S00A C017 H01N 109.8 . . ?
S00A C017 H01O 109.8 . . ?
C014 C017 S00A 109.59(19) . . ?
C014 C017 H01N 109.8 . . ?
C014 C017 H01O 109.8 . . ?
H01N C017 H01O 108.2 . . ?
C00V C018 H018 120.0 . . ?
C01A C018 C00V 119.9(3) . . ?
C01A C018 H018 120.0 . . ?
N00H C019 C00U 112.5(2) . . ?
N00H C019 H01P 109.1 . . ?
N00H C019 H01Q 109.1 . . ?
C00U C019 H01P 109.1 . . ?
C00U C019 H01Q 109.1 . . ?
H01P C019 H01Q 107.8 . . ?
C011 C01A C018 119.8(3) . . ?
C011 C01A H01R 120.1 . . ?
C018 C01A H01R 120.1 . . ?
C01K C01B C016 120.5(3) . . ?
C01K C01B C01N 118.9(3) . . ?
C01N C01B C016 120.5(3) . . ?
C013 C01C H01C 119.9 . . ?
C013 C01C C01H 120.1(3) . . ?
C01H C01C H01C 119.9 . . ?
C00Z C01D H01D 119.9 . . ?
C00Z C01D C01H 120.3(3) . . ?
C01H C01D H01D 119.9 . . ?
C00P C01E H01E 119.4 . . ?
C01J C01E C00P 121.2(3) . . ?
C01J C01E H01E 119.4 . . ?
N00H C01F H01S 108.4 . . ?
N00H C01F H01T 108.4 . . ?
N00H C01F C01G 115.5(2) . . ?
H01S C01F H01T 107.5 . . ?
C01G C01F H01S 108.4 . . ?
C01G C01F H01T 108.4 . . ?
C012 C01G H01U 109.4 . . ?
C012 C01G H01V 109.4 . . ?
C01F C01G C012 111.1(2) . . ?
C01F C01G H01U 109.4 . . ?
C01F C01G H01V 109.4 . . ?
H01U C01G H01V 108.0 . . ?
C01C C01H C01D 119.5(3) . . ?
C01C C01H H01H 120.2 . . ?
C01D C01H H01H 120.2 . . ?
C015 C01J H01J 120.0 . . ?
C01E C01J C015 120.0(3) . . ?
C01E C01J H01J 120.0 . . ?
C01B C01K H01W 119.8 . . ?
C01B C01K C01M 120.4(3) . . ?
C01M C01K H01W 119.8 . . ?
N01I C01L C01T 179.4(4) . . ?
C01K C01M H01X 119.9 . . ?
C01P C01M C01K 120.2(4) . . ?
C01P C01M H01X 119.9 . . ?
C01B C01N H01Y 120.0 . . ?
C01Q C01N C01B 120.1(4) . . ?
C01Q C01N H01Y 119.9 . . ?
N01R C01O C01S 172.7(5) . . ?
C01M C01P H01Z 120.2 . . ?
C01M C01P C01Q 119.6(3) . . ?
C01Q C01P H01Z 120.2 . . ?
C01N C01Q H01 119.6 . . ?
C01P C01Q C01N 120.8(4) . . ?
C01P C01Q H01 119.6 . . ?
C01O C01S H2 109.5 . . ?
C01O C01S H 109.5 . . ?
C01O C01S HA 109.5 . . ?
H2 C01S H 109.5 . . ?
H2 C01S HA 109.5 . . ?
H C01S HA 109.5 . . ?
C01L C01T H1 109.5 . . ?
C01L C01T HB 109.5 . . ?
C01L C01T HC 109.5 . . ?
H1 C01T HB 109.5 . . ?
H1 C01T HC 109.5 . . ?
HB C01T HC 109.5 . . ?

loop_
_geom_bond_atom_site_label_1
_geom_bond_atom_site_label_2
_geom_bond_distance
_geom_bond_site_symmetry_2
_geom_bond_publ_flag
Ni01 Ni02 2.7767(4) . ?
Ni01 S06 2.1587(7) . ?
Ni01 S008 2.1667(7) . ?
Ni01 N00E 1.988(2) . ?
Ni01 N00G 1.986(2) . ?
Ni02 S06 2.2195(7) . ?
Ni02 S06 2.2195(7) 2_566 ?
Ni02 S008 2.2062(7) . ?
Ni02 S008 2.2062(7) 2_566 ?
Ni03 Ni04 2.8582(4) . ?
Ni03 S009 2.1782(8) . ?
Ni03 S00A 2.1643(8) . ?
Ni03 N00F 1.991(2) . ?
Ni03 N00H 1.986(2) . ?
Ni04 S009 2.1937(7) . ?
Ni04 S009 2.1937(7) 2_657 ?
Ni04 S00A 2.1937(7) . ?
Ni04 S00A 2.1937(7) 2_657 ?
Ni05 Cl07 2.2848(8) . ?
Ni05 Cl0B 2.2578(8) . ?
Ni05 Cl0C 2.2464(8) . ?
Ni05 Cl0D 2.2618(8) . ?
S06 C00R 1.818(3) . ?
S008 C00S 1.822(3) . ?
S009 C00U 1.824(3) . ?
S00A C017 1.820(3) . ?
N00E C00L 1.498(3) . ?
N00E C00M 1.495(3) . ?
N00E C00Q 1.527(3) . ?
N00F C00N 1.523(3) . ?
N00F C012 1.490(3) . ?
N00F C014 1.507(3) . ?
N00G C00J 1.519(3) . ?
N00G C00Y 1.498(3) . ?
N00G C010 1.504(3) . ?
N00H C016 1.511(3) . ?
N00H C019 1.508(3) . ?
N00H C01F 1.504(3) . ?
C00I C00J 1.510(4) . ?
C00I C00Z 1.398(4) . ?
C00I C013 1.394(4) . ?
C00J H00A 0.9900 . ?
C00J H00B 0.9900 . ?
C00K H00C 0.9900 . ?
C00K H00D 0.9900 . ?
C00K C00M 1.511(4) . ?
C00K C00Y 1.511(4) . ?
C00L H00E 0.9900 . ?
C00L H00F 0.9900 . ?
C00L C00S 1.505(4) . ?
C00M H00G 0.9900 . ?
C00M H00H 0.9900 . ?
C00N H00Q 0.9900 . ?
C00N H00R 0.9900 . ?
C00N C00O 1.509(4) . ?
C00O C00V 1.399(4) . ?
C00O C00W 1.389(4) . ?
C00P C00Q 1.512(4) . ?
C00P C00T 1.395(4) . ?
C00P C01E 1.394(4) . ?
C00Q H00I 0.9900 . ?
C00Q H00J 0.9900 . ?
C00R H00K 0.9900 . ?
C00R H00L 0.9900 . ?
C00R C010 1.515(4) . ?
C00S H00M 0.9900 . ?
C00S H00N 0.9900 . ?
C00T H00T 0.9500 . ?
C00T C00X 1.393(4) . ?
C00U H00S 0.9900 . ?
C00U H00U 0.9900 . ?
C00U C019 1.515(4) . ?
C00V H00V 0.9500 . ?
C00V C018 1.392(4) . ?
C00W H00W 0.9500 . ?
C00W C011 1.391(4) . ?
C00X H00X 0.9500 . ?
C00X C015 1.380(4) . ?
C00Y H00O 0.9900 . ?
C00Y H00P 0.9900 . ?
C00Z H00Z 0.9500 . ?
C00Z C01D 1.380(4) . ?
C010 H01A 0.9900 . ?
C010 H01B 0.9900 . ?
C011 H011 0.9500 . ?
C011 C01A 1.387(5) . ?
C012 H01F 0.9900 . ?
C012 H01G 0.9900 . ?
C012 C01G 1.522(4) . ?
C013 H013 0.9500 . ?
C013 C01C 1.380(4) . ?
C014 H01I 0.9900 . ?
C014 H01K 0.9900 . ?
C014 C017 1.511(4) . ?
C015 H015 0.9500 . ?
C015 C01J 1.386(4) . ?
C016 H01L 0.9900 . ?
C016 H01M 0.9900 . ?
C016 C01B 1.508(4) . ?
C017 H01N 0.9900 . ?
C017 H01O 0.9900 . ?
C018 H018 0.9500 . ?
C018 C01A 1.390(5) . ?
C019 H01P 0.9900 . ?
C019 H01Q 0.9900 . ?
C01A H01R 0.9500 . ?
C01B C01K 1.385(4) . ?
C01B C01N 1.396(5) . ?
C01C H01C 0.9500 . ?
C01C C01H 1.382(4) . ?
C01D H01D 0.9500 . ?
C01D C01H 1.391(4) . ?
C01E H01E 0.9500 . ?
C01E C01J 1.384(4) . ?
C01F H01S 0.9900 . ?
C01F H01T 0.9900 . ?
C01F C01G 1.509(4) . ?
C01G H01U 0.9900 . ?
C01G H01V 0.9900 . ?
C01H H01H 0.9500 . ?
N01I C01L 1.120(5) . ?
C01J H01J 0.9500 . ?
C01K H01W 0.9500 . ?
C01K C01M 1.395(5) . ?
C01L C01T 1.451(5) . ?
C01M H01X 0.9500 . ?
C01M C01P 1.376(6) . ?
C01N H01Y 0.9500 . ?
C01N C01Q 1.382(5) . ?
C01O N01R 1.139(6) . ?
C01O C01S 1.413(6) . ?
C01P H01Z 0.9500 . ?
C01P C01Q 1.377(6) . ?
C01Q H01 0.9500 . ?
C01S H2 0.9800 . ?
C01S H 0.9800 . ?
C01S HA 0.9800 . ?
C01T H1 0.9800 . ?
C01T HB 0.9800 . ?
C01T HC 0.9800 . ?

loop_
_geom_torsion_atom_site_label_1
_geom_torsion_atom_site_label_2
_geom_torsion_atom_site_label_3
_geom_torsion_atom_site_label_4
_geom_torsion
_geom_torsion_site_symmetry_1
_geom_torsion_site_symmetry_2
_geom_torsion_site_symmetry_3
_geom_torsion_site_symmetry_4
_geom_torsion_publ_flag
Ni01 S06 C00R C010 11.57(19) . . . . ?
Ni01 S008 C00S C00L -11.73(19) . . . . ?
Ni01 N00E C00L C00S -52.0(2) . . . . ?
Ni01 N00E C00M C00K 49.9(3) . . . . ?
Ni01 N00E C00Q C00P 177.21(19) . . . . ?
Ni01 N00G C00J C00I 176.92(18) . . . . ?
Ni01 N00G C00Y C00K -47.5(3) . . . . ?
Ni01 N00G C010 C00R 51.6(2) . . . . ?
Ni02 S06 C00R C010 -71.07(19) . . . . ?
Ni02 S008 C00S C00L 70.63(19) . . . . ?
Ni03 S009 C00U C019 -2.8(2) . . . . ?
Ni03 S00A C017 C014 9.1(2) . . . . ?
Ni03 N00F C00N C00O -176.96(18) . . . . ?
Ni03 N00F C012 C01G -53.0(3) . . . . ?
Ni03 N00F C014 C017 55.5(2) . . . . ?
Ni03 N00H C016 C01B -64.0(3) . . . . ?
Ni03 N00H C019 C00U -56.7(2) . . . . ?
Ni03 N00H C01F C01G 32.9(3) . . . . ?
Ni04 S009 C00U C019 81.9(2) . . . . ?
Ni04 S00A C017 C014 -76.2(2) . . . . ?
S06 C00R C010 N00G -40.7(3) . . . . ?
S009 C00U C019 N00H 37.9(3) . . . . ?
N00E C00L C00S S008 41.3(3) . . . . ?
N00F C00N C00O C00V -89.4(3) . . . . ?
N00F C00N C00O C00W 93.8(3) . . . . ?
N00F C012 C01G C01F 79.4(3) . . . . ?
N00F C014 C017 S00A -41.6(3) . . . . ?
N00H C016 C01B C01K 79.2(3) . . . . ?
N00H C016 C01B C01N -103.9(3) . . . . ?
N00H C01F C01G C012 -66.1(3) . . . . ?
C00I C00Z C01D C01H 0.2(5) . . . . ?
C00I C013 C01C C01H 0.3(4) . . . . ?
C00J N00G C00Y C00K 73.7(3) . . . . ?
C00J N00G C010 C00R -64.6(3) . . . . ?
C00J C00I C00Z C01D 178.9(3) . . . . ?
C00J C00I C013 C01C -179.3(3) . . . . ?
C00L N00E C00M C00K 167.9(2) . . . . ?
C00L N00E C00Q C00P 60.9(3) . . . . ?
C00M N00E C00L C00S -175.4(2) . . . . ?
C00M N00E C00Q C00P -57.0(3) . . . . ?
C00M C00K C00Y N00G 71.8(3) . . . . ?
C00N N00F C012 C01G 70.7(3) . . . . ?
C00N N00F C014 C017 -63.1(3) . . . . ?
C00N C00O C00V C018 -177.7(2) . . . . ?
C00N C00O C00W C011 177.3(3) . . . . ?
C00O C00V C018 C01A 0.4(4) . . . . ?
C00O C00W C011 C01A 0.4(4) . . . . ?
C00P C00T C00X C015 0.3(4) . . . . ?
C00P C01E C01J C015 1.1(5) . . . . ?
C00Q N00E C00L C00S 64.0(3) . . . . ?
C00Q N00E C00M C00K -71.0(3) . . . . ?
C00Q C00P C00T C00X 176.9(2) . . . . ?
C00Q C00P C01E C01J -177.6(3) . . . . ?
C00T C00P C00Q N00E 88.7(3) . . . . ?
C00T C00P C01E C01J -0.8(4) . . . . ?
C00T C00X C015 C01J 0.0(4) . . . . ?
C00V C00O C00W C011 0.4(4) . . . . ?
C00V C018 C01A C011 0.3(4) . . . . ?
C00W C00O C00V C018 -0.8(4) . . . . ?
C00W C011 C01A C018 -0.7(5) . . . . ?
C00X C015 C01J C01E -0.7(5) . . . . ?
C00Y N00G C00J C00I 50.4(3) . . . . ?
C00Y N00G C010 C00R 175.4(2) . . . . ?
C00Y C00K C00M N00E -73.3(3) . . . . ?
C00Z C00I C00J N00G 87.5(3) . . . . ?
C00Z C00I C013 C01C -1.7(4) . . . . ?
C00Z C01D C01H C01C -1.6(5) . . . . ?
C010 N00G C00J C00I -66.6(3) . . . . ?
C010 N00G C00Y C00K -165.6(2) . . . . ?
C012 N00F C00N C00O 57.1(3) . . . . ?
C012 N00F C014 C017 176.9(2) . . . . ?
C013 C00I C00J N00G -95.0(3) . . . . ?
C013 C00I C00Z C01D 1.5(4) . . . . ?
C013 C01C C01H C01D 1.3(5) . . . . ?
C014 N00F C00N C00O -61.3(3) . . . . ?
C014 N00F C012 C01G -169.0(2) . . . . ?
C016 N00H C019 C00U 60.4(3) . . . . ?
C016 N00H C01F C01G -94.9(3) . . . . ?
C016 C01B C01K C01M 178.6(3) . . . . ?
C016 C01B C01N C01Q -177.5(3) . . . . ?
C019 N00H C016 C01B -176.9(2) . . . . ?
C019 N00H C01F C01G 149.3(2) . . . . ?
C01B C01K C01M C01P -1.3(5) . . . . ?
C01B C01N C01Q C01P -1.0(5) . . . . ?
C01E C00P C00Q N00E -94.5(3) . . . . ?
C01E C00P C00T C00X 0.1(4) . . . . ?
C01F N00H C016 C01B 68.5(3) . . . . ?
C01F N00H C019 C00U 177.2(2) . . . . ?
C01K C01B C01N C01Q -0.6(5) . . . . ?
C01K C01M C01P C01Q -0.3(5) . . . . ?
C01M C01P C01Q C01N 1.4(5) . . . . ?
C01N C01B C01K C01M 1.7(4) . . . . ?
